data_7049597
loop_
_publ_author_name
'Gonz\'alez-Gallardo, Sandra'
'Jancik, Vojtech'
'D\'iaz-G\'omez, Dalia G'
'Cort\'es-Guzm\'an, Fernando'
'Hern\'andez-Balderas, Uvaldo'
'Moya-Cabrera, M\'onica'

_publ_section_title
;
 Reactivity patterns for the activation of CO<sub>2</sub> and
 CS<sub>2</sub> with alumoxane and aluminum hydrides.
;
_journal_issue 17
_journal_name_full 'Dalton transactions (Cambridge, England : 2003)'
_journal_page_first 5595
_journal_page_last 5603
_journal_paper_doi 10.1039/c9dt00515c
_journal_volume 48
_journal_year 2019
_chemical_formula_moiety 'C47.78 H61.78 Al2 N4 O3.67'
_chemical_formula_sum 'C47.78 H61.78 Al2 N4 O3.67'
_chemical_formula_weight 804.83
_chemical_properties_physical ', Moisture-sensitive'
_space_group_crystal_system triclinic
_space_group_IT_number 2
_space_group_name_Hall '-P 1'
_space_group_name_H-M_alt 'P -1'
_symmetry_space_group_name_Hall '-P 1'
_symmetry_space_group_name_H-M 'P -1'
_atom_sites_solution_hydrogens mixed
_atom_sites_solution_primary direct
_atom_sites_solution_secondary difmap
_audit_creation_method SHELXL-2014/7
_audit_update_record
;
2017-03-07 deposited with the CCDC.    2019-03-22 downloaded from the CCDC.
;
_cell_angle_alpha 70.1027(10)
_cell_angle_beta 83.2915(11)
_cell_angle_gamma 79.9565(11)
_cell_formula_units_Z 1
_cell_length_a 8.7550(6)
_cell_length_b 9.9863(7)
_cell_length_c 13.3508(9)
_cell_measurement_reflns_used 9045
_cell_measurement_temperature 173(2)
_cell_measurement_theta_max 25.36
_cell_measurement_theta_min 2.19
_cell_volume 1078.68(13)
_computing_cell_refinement 'Bruker SAINT'
_computing_data_collection 'Bruker SMART'
_computing_data_reduction 'Bruker SAINT'
_computing_molecular_graphics 'Bruker SHELXTL'
_computing_publication_material 'Bruker SHELXTL'
_computing_structure_refinement 'SHELXL-2014/7 (Sheldrick, 2014)'
_computing_structure_solution 'SHELXS-97 (Sheldrick 2008)'
_diffrn_ambient_temperature 173(2)
_diffrn_detector_area_resol_mean 0.661
_diffrn_measured_fraction_theta_full 0.998
_diffrn_measured_fraction_theta_max 0.998
_diffrn_measurement_device_type 'Bruker Smart Apex CCD diffractometer'
_diffrn_measurement_method 'omega scan'
_diffrn_radiation_type MoK\a
_diffrn_radiation_wavelength 0.71073
_diffrn_reflns_av_R_equivalents 0.0237
_diffrn_reflns_av_unetI/netI 0.0212
_diffrn_reflns_Laue_measured_fraction_full 0.998
_diffrn_reflns_Laue_measured_fraction_max 0.998
_diffrn_reflns_limit_h_max 10
_diffrn_reflns_limit_h_min -10
_diffrn_reflns_limit_k_max 11
_diffrn_reflns_limit_k_min -11
_diffrn_reflns_limit_l_max 16
_diffrn_reflns_limit_l_min -16
_diffrn_reflns_number 14497
_diffrn_reflns_point_group_measured_fraction_full 0.998
_diffrn_reflns_point_group_measured_fraction_max 0.998
_diffrn_reflns_theta_full 25.242
_diffrn_reflns_theta_max 25.252
_diffrn_reflns_theta_min 1.625
_exptl_absorpt_coefficient_mu 0.115
_exptl_absorpt_correction_T_max 0.7449
_exptl_absorpt_correction_T_min 0.7045
_exptl_absorpt_correction_type multi-scan
_exptl_absorpt_process_details 'SADABS 2014/5, Sheldrick 2014'
_exptl_crystal_colour COLORLESS
_exptl_crystal_density_diffrn 1.239
_exptl_crystal_description PLATE
_exptl_crystal_F_000 432
_exptl_crystal_size_max 0.368
_exptl_crystal_size_mid 0.286
_exptl_crystal_size_min 0.098
_refine_diff_density_max 0.471
_refine_diff_density_min -0.234
_refine_diff_density_rms 0.052
_refine_ls_extinction_method none
_refine_ls_goodness_of_fit_ref 1.034
_refine_ls_hydrogen_treatment mixed
_refine_ls_matrix_type full
_refine_ls_number_parameters 289
_refine_ls_number_reflns 3902
_refine_ls_number_restraints 11
_refine_ls_restrained_S_all 1.043
_refine_ls_R_factor_all 0.0475
_refine_ls_R_factor_gt 0.0428
_refine_ls_shift/su_max 0.001
_refine_ls_shift/su_mean 0.000
_refine_ls_structure_factor_coef Fsqd
_refine_ls_weighting_details 'w=1/[\s^2^(Fo^2^)+(0.0640P)^2^+0.5279P] where P=(Fo^2^+2Fc^2^)/3'
_refine_ls_weighting_scheme calc
_refine_ls_wR_factor_gt 0.1111
_refine_ls_wR_factor_ref 0.1150
_reflns_Friedel_coverage 0.000
_reflns_number_gt 3472
_reflns_number_total 3902
_reflns_threshold_expression 'I > 2\s(I)'
_cod_data_source_file c9dt00515c2.cif
_cod_data_source_block 5
_cod_depositor_comments 'Adding full bibliography for 7049595--7049598.cif.'
_cod_database_code 7049597
_shelx_shelxl_version_number 2014/7
_shelx_space_group_comment
; 
The symmetry employed for this shelxl refinement is uniquely defined 
by the following loop, which should always be used as a source of 
symmetry information in preference to the above space-group names. 
They are only intended as comments. 
;
_shelx_estimated_absorpt_t_min 0.959
_shelx_estimated_absorpt_t_max 0.989

loop_
_space_group_symop_operation_xyz
'x, y, z'
'-x, -y, -z'

loop_
_atom_site_label
_atom_site_type_symbol
_atom_site_fract_x
_atom_site_fract_y
_atom_site_fract_z
_atom_site_U_iso_or_equiv
_atom_site_adp_type
_atom_site_occupancy
_atom_site_site_symmetry_order
_atom_site_calc_flag
_atom_site_refinement_flags_posn
_atom_site_refinement_flags_adp
_atom_site_refinement_flags_occupancy
_atom_site_disorder_assembly
_atom_site_disorder_group
Al1 Al 0.08979(7) 0.38629(6) 0.98218(4) 0.01616(19) Uani 0.889(3) 1 d D . P A 1
H1 H -0.001(2) 0.449(2) 1.0833(15) 0.019 Uiso 0.889(3) 1 d . U P A 1
Al1A Al 0.0389(10) 0.3593(10) 0.9755(5) 0.01616(19) Uani 0.0554(13) 1 d D . P A -2
H1D H -0.119(9) 0.310(15) 0.975(3) 0.024 Uiso 0.0554(13) 1 d D U P A -2
Al1B Al -0.1479(14) 0.6001(8) 1.0216(6) 0.01616(19) Uani 0.0554(13) 1 d D . P A -2
H1E H -0.286(13) 0.525(13) 1.016(3) 0.024 Uiso 0.0554(13) 1 d D U P A -2
O3 O 0.045(2) 0.5212(19) 1.0005(13) 0.01616(19) Uani 0.0554(13) 1 d . . P A -2
N1 N 0.17659(15) 0.33633(14) 0.85643(10) 0.0207(3) Uani 1 1 d D . . . .
C1 C 0.2046(2) -0.06517(18) 1.13980(14) 0.0306(4) Uani 1 1 d . . . . .
H1A H 0.1226 -0.0690 1.1969 0.046 Uiso 1 1 calc R U . . .
H1B H 0.3063 -0.0806 1.1690 0.046 Uiso 1 1 calc R U . . .
H1C H 0.2000 -0.1404 1.1090 0.046 Uiso 1 1 calc R U . . .
N2 N 0.16483(15) 0.19998(14) 1.07987(10) 0.0207(3) Uani 1 1 d D . . . .
C24 C 0.2363(2) 0.5967(2) 1.01455(14) 0.0237(4) Uani 0.889(3) 1 d . . P A 1
H24 H 0.3269 0.6300 1.0244 0.028 Uiso 0.889(3) 1 calc R U P A 1
O1 O 0.25723(14) 0.47963(14) 0.99421(10) 0.0222(3) Uani 0.889(3) 1 d . . P A 1
O2 O 0.11005(15) 0.67283(14) 1.02308(10) 0.0227(3) Uani 0.889(3) 1 d . . P A 1
C2 C 0.18161(19) 0.08022(17) 1.05429(13) 0.0229(4) Uani 1 1 d . . . . .
C3 C 0.1853(2) 0.08143(18) 0.94899(13) 0.0248(4) Uani 1 1 d . . . . .
H3A H 0.1795 -0.0073 0.9391 0.030 Uiso 1 1 calc R U . . .
C4 C 0.19682(19) 0.20033(17) 0.85686(13) 0.0228(4) Uani 1 1 d . . . . .
C5 C 0.2397(2) 0.16876(19) 0.75349(14) 0.0315(4) Uani 1 1 d . . . . .
H5A H 0.1578 0.2175 0.7038 0.047 Uiso 1 1 calc R U . . .
H5B H 0.2510 0.0647 0.7675 0.047 Uiso 1 1 calc R U . . .
H5C H 0.3381 0.2036 0.7220 0.047 Uiso 1 1 calc R U . . .
C6 C 0.20694(19) 0.44285(17) 0.75379(12) 0.0215(3) Uani 1 1 d . . . . .
C7 C 0.08968(19) 0.50105(17) 0.68165(13) 0.0233(4) Uani 1 1 d . . . . .
C8 C 0.1271(2) 0.59125(18) 0.57983(13) 0.0266(4) Uani 1 1 d . . . . .
H8A H 0.0489 0.6280 0.5298 0.032 Uiso 1 1 calc R U . . .
C9 C 0.2750(2) 0.62974(18) 0.54851(13) 0.0275(4) Uani 1 1 d . . . . .
C10 C 0.3876(2) 0.57365(19) 0.62247(13) 0.0274(4) Uani 1 1 d . . . . .
H10A H 0.4888 0.6000 0.6030 0.033 Uiso 1 1 calc R U . . .
C11 C 0.3569(2) 0.47947(18) 0.72494(13) 0.0253(4) Uani 1 1 d . . . . .
C12 C 0.4861(2) 0.4160(2) 0.80000(15) 0.0349(4) Uani 1 1 d . . . . .
H12A H 0.4612 0.4475 0.8627 0.052 Uiso 1 1 calc R U . . .
H12B H 0.5834 0.4484 0.7636 0.052 Uiso 1 1 calc R U . . .
H12C H 0.4976 0.3107 0.8225 0.052 Uiso 1 1 calc R U . . .
C13 C -0.0742(2) 0.4680(2) 0.71149(14) 0.0290(4) Uani 1 1 d . . . . .
H13A H -0.0720 0.3651 0.7512 0.044 Uiso 1 1 calc R U . . .
H13B H -0.1299 0.4929 0.6466 0.044 Uiso 1 1 calc R U . . .
H13C H -0.1273 0.5243 0.7561 0.044 Uiso 1 1 calc R U . . .
C14 C 0.3101(2) 0.7306(2) 0.43772(14) 0.0362(4) Uani 1 1 d . . . . .
H14A H 0.2455 0.7178 0.3873 0.054 Uiso 1 1 calc R U . . .
H14B H 0.4201 0.7092 0.4163 0.054 Uiso 1 1 calc R U . . .
H14C H 0.2873 0.8303 0.4377 0.054 Uiso 1 1 calc R U . . .
C15 C 0.1950(2) 0.18330(17) 1.18781(12) 0.0230(4) Uani 1 1 d . . . . .
C16 C 0.0754(2) 0.16736(17) 1.26803(13) 0.0265(4) Uani 1 1 d . . . . .
C17 C 0.1137(2) 0.14697(18) 1.37130(14) 0.0329(4) Uani 1 1 d . . . . .
H17A H 0.0343 0.1319 1.4272 0.039 Uiso 1 1 calc R U . . .
C18 C 0.2628(3) 0.1478(2) 1.39549(14) 0.0374(5) Uani 1 1 d . . . . .
C19 C 0.3792(2) 0.1644(2) 1.31425(15) 0.0342(4) Uani 1 1 d . . . . .
H19A H 0.4822 0.1655 1.3295 0.041 Uiso 1 1 calc R U . . .
C20 C 0.3482(2) 0.17937(18) 1.21057(14) 0.0283(4) Uani 1 1 d . . . . .
C21 C 0.4784(2) 0.1888(2) 1.12574(16) 0.0393(5) Uani 1 1 d . . . . .
H21A H 0.5741 0.1962 1.1537 0.059 Uiso 1 1 calc R U . . .
H21B H 0.4523 0.2740 1.0636 0.059 Uiso 1 1 calc R U . . .
H21C H 0.4937 0.1024 1.1046 0.059 Uiso 1 1 calc R U . . .
C22 C -0.0896(2) 0.1725(2) 1.24572(15) 0.0327(4) Uani 1 1 d . . . . .
H22A H -0.0915 0.1310 1.1892 0.049 Uiso 1 1 calc R U . . .
H22B H -0.1403 0.2726 1.2227 0.049 Uiso 1 1 calc R U . . .
H22C H -0.1448 0.1171 1.3107 0.049 Uiso 1 1 calc R U . . .
C23 C 0.2970(3) 0.1351(3) 1.50692(17) 0.0560(6) Uani 1 1 d . . . . .
H23A H 0.2293 0.0728 1.5591 0.084 Uiso 1 1 calc R U . . .
H23B H 0.2781 0.2308 1.5148 0.084 Uiso 1 1 calc R U . . .
H23C H 0.4059 0.0936 1.5192 0.084 Uiso 1 1 calc R U . . .

loop_
_atom_site_aniso_label
_atom_site_aniso_U_11
_atom_site_aniso_U_22
_atom_site_aniso_U_33
_atom_site_aniso_U_23
_atom_site_aniso_U_13
_atom_site_aniso_U_12
Al1 0.0184(4) 0.0159(3) 0.0150(3) -0.0050(2) -0.0035(2) -0.0031(3)
Al1A 0.0184(4) 0.0159(3) 0.0150(3) -0.0050(2) -0.0035(2) -0.0031(3)
Al1B 0.0184(4) 0.0159(3) 0.0150(3) -0.0050(2) -0.0035(2) -0.0031(3)
O3 0.0184(4) 0.0159(3) 0.0150(3) -0.0050(2) -0.0035(2) -0.0031(3)
N1 0.0234(7) 0.0198(7) 0.0168(7) -0.0043(5) -0.0010(5) -0.0015(5)
C1 0.0458(11) 0.0206(9) 0.0222(9) -0.0059(7) -0.0030(8) 0.0018(7)
N2 0.0252(7) 0.0203(7) 0.0153(6) -0.0058(5) -0.0002(5) -0.0008(5)
C24 0.0268(10) 0.0263(10) 0.0193(9) -0.0072(8) -0.0019(7) -0.0074(8)
O1 0.0200(6) 0.0240(7) 0.0236(7) -0.0085(5) -0.0028(5) -0.0031(5)
O2 0.0271(7) 0.0224(7) 0.0195(7) -0.0071(5) -0.0001(5) -0.0057(5)
C2 0.0252(8) 0.0194(8) 0.0210(8) -0.0047(6) 0.0001(6) -0.0001(6)
C3 0.0329(9) 0.0206(8) 0.0214(8) -0.0089(7) -0.0012(7) -0.0017(7)
C4 0.0251(8) 0.0236(8) 0.0196(8) -0.0086(7) -0.0014(6) -0.0001(6)
C5 0.0481(11) 0.0247(9) 0.0210(9) -0.0093(7) 0.0013(8) -0.0022(8)
C6 0.0274(8) 0.0199(8) 0.0162(8) -0.0061(6) 0.0007(6) -0.0015(6)
C7 0.0280(9) 0.0214(8) 0.0198(8) -0.0066(7) -0.0010(7) -0.0025(7)
C8 0.0321(9) 0.0262(9) 0.0195(8) -0.0062(7) -0.0050(7) 0.0003(7)
C9 0.0369(10) 0.0226(8) 0.0201(8) -0.0055(7) 0.0031(7) -0.0031(7)
C10 0.0269(9) 0.0291(9) 0.0250(9) -0.0084(7) 0.0051(7) -0.0059(7)
C11 0.0268(9) 0.0261(9) 0.0215(8) -0.0082(7) 0.0007(7) -0.0009(7)
C12 0.0240(9) 0.0456(11) 0.0295(10) -0.0057(8) -0.0012(7) -0.0039(8)
C13 0.0285(9) 0.0322(10) 0.0235(9) -0.0035(7) -0.0058(7) -0.0054(7)
C14 0.0478(12) 0.0320(10) 0.0232(9) -0.0029(8) 0.0040(8) -0.0079(8)
C15 0.0336(9) 0.0168(8) 0.0167(8) -0.0039(6) -0.0023(7) -0.0014(6)
C16 0.0402(10) 0.0164(8) 0.0208(8) -0.0050(6) 0.0038(7) -0.0047(7)
C17 0.0529(12) 0.0223(9) 0.0199(9) -0.0061(7) 0.0053(8) -0.0030(8)
C18 0.0637(14) 0.0264(10) 0.0206(9) -0.0063(7) -0.0104(9) 0.0000(9)
C19 0.0429(11) 0.0307(10) 0.0273(9) -0.0058(8) -0.0134(8) -0.0010(8)
C20 0.0336(10) 0.0249(9) 0.0228(9) -0.0043(7) -0.0048(7) -0.0005(7)
C21 0.0282(10) 0.0514(12) 0.0316(10) -0.0062(9) -0.0067(8) -0.0005(8)
C22 0.0378(10) 0.0304(10) 0.0296(9) -0.0100(8) 0.0107(8) -0.0124(8)
C23 0.0860(19) 0.0553(14) 0.0250(11) -0.0106(10) -0.0154(11) -0.0032(12)

loop_
_atom_type_symbol
_atom_type_description
_atom_type_scat_dispersion_real
_atom_type_scat_dispersion_imag
_atom_type_scat_source
C C 0.0033 0.0016 'International Tables Vol C Tables 4.2.6.8 and 6.1.1.4'
H H 0.0000 0.0000 'International Tables Vol C Tables 4.2.6.8 and 6.1.1.4'
N N 0.0061 0.0033 'International Tables Vol C Tables 4.2.6.8 and 6.1.1.4'
O O 0.0106 0.0060 'International Tables Vol C Tables 4.2.6.8 and 6.1.1.4'
Al Al 0.0645 0.0514 'International Tables Vol C Tables 4.2.6.8 and 6.1.1.4'

loop_
_geom_angle_atom_site_label_1
_geom_angle_atom_site_label_2
_geom_angle_atom_site_label_3
_geom_angle
_geom_angle_site_symmetry_1
_geom_angle_site_symmetry_3
H1 Al1 H1 76.3(10) 2_567 .
H1 Al1 O1 86.6(6) 2_567 .
H1 Al1 O1 83.9(6) . .
H1 Al1 N2 169.1(7) 2_567 .
H1 Al1 N2 93.4(6) . .
O1 Al1 N2 95.95(6) . .
H1 Al1 N1 96.6(7) 2_567 .
H1 Al1 N1 172.8(6) . .
O1 Al1 N1 97.05(6) . .
N2 Al1 N1 93.63(6) . .
H1 Al1 O2 83.7(6) 2_567 2_567
H1 Al1 O2 85.7(6) . 2_567
O1 Al1 O2 167.25(7) . 2_567
N2 Al1 O2 92.01(6) . 2_567
N1 Al1 O2 92.36(6) . 2_567
H1 Al1 Al1 38.9(7) 2_567 2_567
H1 Al1 Al1 37.4(6) . 2_567
O1 Al1 Al1 83.96(5) . 2_567
N2 Al1 Al1 130.66(5) . 2_567
N1 Al1 Al1 135.51(5) . 2_567
O2 Al1 Al1 83.30(5) 2_567 2_567
O3 Al1A N1 113.5(7) . .
O3 Al1A N2 108.6(7) . .
N1 Al1A N2 92.3(3) . .
O3 Al1A Al1B 35.7(6) . .
N1 Al1A Al1B 134.5(4) . .
N2 Al1A Al1B 124.7(4) . .
O3 Al1B Al1A 35.7(6) . .
Al1B O3 Al1A 108.6(10) . .
C4 N1 C6 115.31(13) . .
C4 N1 Al1A 111.0(3) . .
C6 N1 Al1A 128.8(3) . .
C4 N1 Al1 121.22(11) . .
C6 N1 Al1 123.12(10) . .
C2 N2 C15 116.79(13) . .
C2 N2 Al1 122.33(11) . .
C15 N2 Al1 120.74(10) . .
C2 N2 Al1A 110.3(3) . .
C15 N2 Al1A 129.7(3) . .
O2 C24 O1 127.08(17) . .
C24 O1 Al1 123.13(12) . .
C24 O2 Al1 122.35(12) . 2_567
N2 C2 C3 122.82(14) . .
N2 C2 C1 120.27(14) . .
C3 C2 C1 116.86(14) . .
C4 C3 C2 126.41(15) . .
N1 C4 C3 123.97(15) . .
N1 C4 C5 119.61(14) . .
C3 C4 C5 116.39(14) . .
C11 C6 C7 120.48(15) . .
C11 C6 N1 119.34(14) . .
C7 C6 N1 120.04(14) . .
C8 C7 C6 118.55(15) . .
C8 C7 C13 119.64(15) . .
C6 C7 C13 121.80(14) . .
C7 C8 C9 122.40(16) . .
C10 C9 C8 117.77(15) . .
C10 C9 C14 121.48(17) . .
C8 C9 C14 120.75(16) . .
C9 C10 C11 122.01(16) . .
C10 C11 C6 118.73(16) . .
C10 C11 C12 119.63(16) . .
C6 C11 C12 121.60(15) . .
C16 C15 C20 120.86(15) . .
C16 C15 N2 120.86(15) . .
C20 C15 N2 118.26(15) . .
C17 C16 C15 117.83(17) . .
C17 C16 C22 120.20(16) . .
C15 C16 C22 121.97(15) . .
C18 C17 C16 122.61(17) . .
C17 C18 C19 118.31(16) . .
C17 C18 C23 120.8(2) . .
C19 C18 C23 120.8(2) . .
C18 C19 C20 121.31(18) . .
C19 C20 C15 118.99(17) . .
C19 C20 C21 120.01(17) . .
C15 C20 C21 120.99(16) . .

loop_
_geom_bond_atom_site_label_1
_geom_bond_atom_site_label_2
_geom_bond_distance
_geom_bond_site_symmetry_2
Al1 H1 1.674(19) 2_567
Al1 H1 1.732(19) .
Al1 O1 1.9176(14) .
Al1 N2 1.9278(14) .
Al1 N1 1.9455(14) .
Al1 O2 1.9576(14) 2_567
Al1 Al1 2.6780(11) 2_567
Al1A O3 1.77(2) .
Al1A N1 1.933(7) .
Al1A N2 1.982(7) .
Al1A Al1B 2.870(12) .
Al1B O3 1.77(2) .
N1 C4 1.337(2) .
N1 C6 1.450(2) .
C1 C2 1.508(2) .
N2 C2 1.332(2) .
N2 C15 1.444(2) .
C24 O2 1.245(2) .
C24 O1 1.266(2) .
O2 Al1 1.9576(14) 2_567
C2 C3 1.398(2) .
C3 C4 1.397(2) .
C4 C5 1.509(2) .
C6 C11 1.400(2) .
C6 C7 1.400(2) .
C7 C8 1.390(2) .
C7 C13 1.506(2) .
C8 C9 1.392(3) .
C9 C10 1.385(3) .
C9 C14 1.511(2) .
C10 C11 1.398(2) .
C11 C12 1.506(2) .
C15 C16 1.396(2) .
C15 C20 1.400(2) .
C16 C17 1.396(2) .
C16 C22 1.497(3) .
C17 C18 1.383(3) .
C18 C19 1.386(3) .
C18 C23 1.511(3) .
C19 C20 1.395(3) .
C20 C21 1.501(3) .
